data_7151859
loop_
_publ_author_name
'Sun, Fang-gang'
'Ye, Song'

_publ_section_title
;
 N-heterocyclic carbene-catalyzed [4 + 1] annulation of phthalaldehyde
 and imines.
;
_journal_issue 10
_journal_name_full 'Organic &amp; biomolecular chemistry'
_journal_page_first 3632
_journal_page_last 3635
_journal_paper_doi 10.1039/c1ob05092c
_journal_volume 9
_journal_year 2011
_chemical_formula_moiety 'C20 H21 N O4'
_chemical_formula_sum 'C20 H21 N O4'
_chemical_formula_weight 339.38
_chemical_name_systematic
;
?
;
_space_group_IT_number 14
_symmetry_cell_setting monoclinic
_symmetry_space_group_name_Hall '-P 2yn'
_symmetry_space_group_name_H-M 'P 1 21/n 1'
_atom_sites_solution_hydrogens geom
_atom_sites_solution_primary direct
_atom_sites_solution_secondary difmap
_audit_creation_method SHELXL-97
_cell_angle_alpha 90.00
_cell_angle_beta 113.378(10)
_cell_angle_gamma 90.00
_cell_formula_units_Z 4
_cell_length_a 10.1977(15)
_cell_length_b 16.971(3)
_cell_length_c 11.0473(17)
_cell_measurement_reflns_used 435
_cell_measurement_temperature 173(2)
_cell_measurement_theta_max 68.22
_cell_measurement_theta_min 3.12
_cell_volume 1754.9(5)
_computing_cell_refinement 'Rapid Auto Ver 2.30(Rigaku 1998)'
_computing_data_collection 'Rapid Auto Ver 2.30(Rigaku 1998)'
_computing_data_reduction 'Rapid Auto Ver 2.30(Rigaku 1998)'
_computing_molecular_graphics 'XP in Siemens SHELXTL (Sheldrick, 1994)'
_computing_publication_material 'SHELX97 (Sheldrick, 1997)'
_computing_structure_refinement 'SHELXL-97 (Sheldrick, 1997)'
_computing_structure_solution 'SHELXS-97 (Sheldrick, 1990)'
_diffrn_ambient_temperature 173(2)
_diffrn_measured_fraction_theta_full 0.982
_diffrn_measured_fraction_theta_max 0.982
_diffrn_measurement_device_type 'Rigaku raxis Rapid IP Area Detector'
_diffrn_measurement_method '\w scans'
_diffrn_radiation_monochromator graphite
_diffrn_radiation_source 'rotating anode'
_diffrn_radiation_type CuK\a
_diffrn_radiation_wavelength 1.54186
_diffrn_reflns_av_R_equivalents 0.0309
_diffrn_reflns_av_sigmaI/netI 0.0306
_diffrn_reflns_limit_h_max 12
_diffrn_reflns_limit_h_min -12
_diffrn_reflns_limit_k_max 20
_diffrn_reflns_limit_k_min -18
_diffrn_reflns_limit_l_max 13
_diffrn_reflns_limit_l_min -11
_diffrn_reflns_number 12122
_diffrn_reflns_theta_full 68.23
_diffrn_reflns_theta_max 68.23
_diffrn_reflns_theta_min 5.00
_exptl_absorpt_coefficient_mu 0.730
_exptl_absorpt_correction_T_max 0.7590
_exptl_absorpt_correction_T_min 0.6897
_exptl_absorpt_correction_type numerical
_exptl_absorpt_process_details 'NUMABS by T.Higashi Jun 3, 2003'
_exptl_crystal_colour colorless
_exptl_crystal_density_diffrn 1.285
_exptl_crystal_density_method 'not measured'
_exptl_crystal_description block
_exptl_crystal_F_000 720
_exptl_crystal_size_max 0.55
_exptl_crystal_size_mid 0.50
_exptl_crystal_size_min 0.40
_refine_diff_density_max 0.324
_refine_diff_density_min -0.318
_refine_diff_density_rms 0.035
_refine_ls_extinction_coef 0.0018(2)
_refine_ls_extinction_expression Fc^*^=kFc[1+0.001xFc^2^\l^3^/sin(2\q)]^-1/4^
_refine_ls_extinction_method SHELXL
_refine_ls_goodness_of_fit_ref 1.071
_refine_ls_hydrogen_treatment constr
_refine_ls_matrix_type full
_refine_ls_number_parameters 230
_refine_ls_number_reflns 3154
_refine_ls_number_restraints 0
_refine_ls_restrained_S_all 1.071
_refine_ls_R_factor_all 0.0441
_refine_ls_R_factor_gt 0.0371
_refine_ls_shift/su_max 0.000
_refine_ls_shift/su_mean 0.000
_refine_ls_structure_factor_coef Fsqd
_refine_ls_weighting_details 'calc w=1/[\s^2^(Fo^2^)+(0.0427P)^2^+0.5825P] where P=(Fo^2^+2Fc^2^)/3'
_refine_ls_weighting_scheme calc
_refine_ls_wR_factor_gt 0.0962
_refine_ls_wR_factor_ref 0.0994
_reflns_number_gt 2651
_reflns_number_total 3154
_reflns_threshold_expression >2sigma(I)
_cod_data_source_file c1ob05092c.txt
_cod_data_source_block sx2891
_cod_original_sg_symbol_H-M P2(1)/n
_cod_database_code 7151859

loop_
_symmetry_equiv_pos_as_xyz
'x, y, z'
'-x+1/2, y+1/2, -z+1/2'
'-x, -y, -z'
'x-1/2, -y-1/2, z-1/2'

loop_
_atom_site_label
_atom_site_type_symbol
_atom_site_fract_x
_atom_site_fract_y
_atom_site_fract_z
_atom_site_U_iso_or_equiv
_atom_site_adp_type
_atom_site_occupancy
_atom_site_symmetry_multiplicity
_atom_site_calc_flag
_atom_site_refinement_flags
_atom_site_disorder_assembly
_atom_site_disorder_group
O1 O 0.24089(11) 0.13724(7) 0.56294(11) 0.0351(3) Uani 1 1 d . . .
O2 O 0.65752(11) 0.03598(6) 0.73787(11) 0.0303(3) Uani 1 1 d . . .
H2A H 0.5840 0.0084 0.7003 0.045 Uiso 1 1 calc R . .
O3 O 0.59084(12) 0.05224(7) 0.38658(11) 0.0338(3) Uani 1 1 d . . .
O4 O 0.70672(10) 0.14484(6) 0.54103(10) 0.0275(3) Uani 1 1 d . . .
N1 N 0.48588(13) 0.11112(8) 0.50960(12) 0.0259(3) Uani 1 1 d . . .
H1A H 0.4007 0.0943 0.4567 0.031 Uiso 1 1 calc R . .
C1 C 0.54612(16) 0.11284(9) 0.85551(15) 0.0259(3) Uani 1 1 d . . .
C2 C 0.60910(17) 0.10022(10) 0.99050(16) 0.0309(4) Uani 1 1 d . . .
H2B H 0.7099 0.0956 1.0347 0.037 Uiso 1 1 calc R . .
C3 C 0.52187(19) 0.09454(10) 1.05948(17) 0.0347(4) Uani 1 1 d . . .
H3A H 0.5636 0.0865 1.1522 0.042 Uiso 1 1 calc R . .
C4 C 0.37335(18) 0.10047(10) 0.99475(17) 0.0344(4) Uani 1 1 d . . .
H4A H 0.3154 0.0949 1.0436 0.041 Uiso 1 1 calc R . .
C5 C 0.31021(17) 0.11426(10) 0.86111(16) 0.0317(4) Uani 1 1 d . . .
H5A H 0.2094 0.1189 0.8170 0.038 Uiso 1 1 calc R . .
C6 C 0.39863(16) 0.12123(9) 0.79220(15) 0.0260(3) Uani 1 1 d . . .
C7 C 0.35897(15) 0.13609(9) 0.65113(15) 0.0263(3) Uani 1 1 d . . .
C8 C 0.49960(15) 0.15037(9) 0.63069(14) 0.0241(3) Uani 1 1 d . . .
C9 C 0.61708(15) 0.11308(9) 0.75800(15) 0.0249(3) Uani 1 1 d . . .
H9A H 0.7032 0.1479 0.7913 0.030 Uiso 1 1 calc R . .
C10 C 0.59623(15) 0.09876(9) 0.47306(15) 0.0249(3) Uani 1 1 d . . .
C11 C 0.84778(16) 0.13604(10) 0.53374(16) 0.0302(4) Uani 1 1 d . . .
C12 C 0.90764(18) 0.05543(10) 0.58680(19) 0.0412(4) Uani 1 1 d . . .
H12A H 0.9017 0.0471 0.6723 0.062 Uiso 1 1 calc R . .
H12B H 1.0077 0.0525 0.5977 0.062 Uiso 1 1 calc R . .
H12C H 0.8522 0.0147 0.5247 0.062 Uiso 1 1 calc R . .
C13 C 0.8376(2) 0.14978(14) 0.39491(19) 0.0532(6) Uani 1 1 d . . .
H13A H 0.7813 0.1974 0.3588 0.080 Uiso 1 1 calc R . .
H13B H 0.7911 0.1045 0.3395 0.080 Uiso 1 1 calc R . .
H13C H 0.9338 0.1564 0.3965 0.080 Uiso 1 1 calc R . .
C14 C 0.93267(17) 0.20101(10) 0.62505(18) 0.0372(4) Uani 1 1 d . . .
H14A H 0.9425 0.1895 0.7152 0.056 Uiso 1 1 calc R . .
H14B H 0.8828 0.2513 0.5963 0.056 Uiso 1 1 calc R . .
H14C H 1.0276 0.2043 0.6228 0.056 Uiso 1 1 calc R . .
C15 C 0.51933(15) 0.23999(9) 0.62483(15) 0.0248(3) Uani 1 1 d . . .
C16 C 0.47042(16) 0.27857(10) 0.50362(15) 0.0298(4) Uani 1 1 d . . .
H16A H 0.4229 0.2494 0.4248 0.036 Uiso 1 1 calc R . .
C17 C 0.49032(17) 0.35886(10) 0.49671(17) 0.0335(4) Uani 1 1 d . . .
H17A H 0.4570 0.3842 0.4132 0.040 Uiso 1 1 calc R . .
C18 C 0.55844(17) 0.40261(10) 0.61042(17) 0.0341(4) Uani 1 1 d . . .
H18A H 0.5736 0.4575 0.6054 0.041 Uiso 1 1 calc R . .
C19 C 0.60404(17) 0.36507(10) 0.73118(17) 0.0333(4) Uani 1 1 d . . .
H19A H 0.6494 0.3946 0.8099 0.040 Uiso 1 1 calc R . .
C20 C 0.58418(16) 0.28481(10) 0.73849(15) 0.0290(4) Uani 1 1 d . . .
H20A H 0.6153 0.2600 0.8223 0.035 Uiso 1 1 calc R . .

loop_
_atom_site_aniso_label
_atom_site_aniso_U_11
_atom_site_aniso_U_22
_atom_site_aniso_U_33
_atom_site_aniso_U_23
_atom_site_aniso_U_13
_atom_site_aniso_U_12
O1 0.0224(5) 0.0516(8) 0.0283(6) -0.0001(5) 0.0068(5) -0.0009(5)
O2 0.0286(5) 0.0286(6) 0.0344(6) -0.0005(5) 0.0133(5) 0.0037(5)
O3 0.0370(6) 0.0365(7) 0.0333(6) -0.0108(5) 0.0197(5) -0.0063(5)
O4 0.0250(5) 0.0282(6) 0.0319(6) -0.0039(5) 0.0141(5) -0.0033(4)
N1 0.0223(6) 0.0314(7) 0.0237(7) -0.0049(6) 0.0088(5) -0.0031(5)
C1 0.0290(8) 0.0234(8) 0.0256(8) -0.0010(6) 0.0111(6) -0.0007(6)
C2 0.0313(8) 0.0302(9) 0.0281(9) 0.0006(7) 0.0084(7) 0.0001(7)
C3 0.0465(10) 0.0340(9) 0.0241(8) 0.0004(7) 0.0147(7) -0.0009(8)
C4 0.0426(9) 0.0347(9) 0.0337(9) -0.0006(8) 0.0234(8) -0.0014(8)
C5 0.0312(8) 0.0340(9) 0.0334(9) -0.0016(7) 0.0164(7) -0.0009(7)
C6 0.0274(7) 0.0255(8) 0.0255(8) -0.0010(6) 0.0109(6) -0.0011(6)
C7 0.0246(7) 0.0275(8) 0.0276(8) -0.0021(7) 0.0113(6) -0.0002(6)
C8 0.0220(7) 0.0287(8) 0.0221(8) -0.0023(6) 0.0092(6) -0.0012(6)
C9 0.0233(7) 0.0256(8) 0.0251(8) -0.0018(6) 0.0089(6) -0.0007(6)
C10 0.0262(7) 0.0243(8) 0.0246(8) 0.0005(6) 0.0105(6) -0.0021(6)
C11 0.0239(7) 0.0367(9) 0.0343(9) -0.0008(7) 0.0161(7) -0.0043(7)
C12 0.0356(9) 0.0349(10) 0.0540(12) -0.0066(9) 0.0188(8) 0.0028(8)
C13 0.0459(10) 0.0838(16) 0.0367(11) 0.0007(11) 0.0237(9) -0.0171(11)
C14 0.0304(8) 0.0357(10) 0.0450(10) 0.0008(8) 0.0144(7) -0.0049(7)
C15 0.0201(7) 0.0293(8) 0.0262(8) -0.0010(7) 0.0106(6) 0.0006(6)
C16 0.0292(8) 0.0321(9) 0.0237(8) -0.0011(7) 0.0059(6) -0.0001(7)
C17 0.0364(8) 0.0326(9) 0.0276(9) 0.0049(7) 0.0086(7) 0.0014(7)
C18 0.0357(9) 0.0280(9) 0.0378(10) 0.0007(7) 0.0137(7) -0.0004(7)
C19 0.0365(9) 0.0312(9) 0.0293(9) -0.0059(7) 0.0100(7) -0.0022(7)
C20 0.0315(8) 0.0307(9) 0.0242(8) -0.0006(7) 0.0104(6) 0.0006(7)

loop_
_atom_type_symbol
_atom_type_description
_atom_type_scat_dispersion_real
_atom_type_scat_dispersion_imag
_atom_type_scat_source
C C 0.0181 0.0091 'International Tables Vol C Tables 4.2.6.8 and 6.1.1.4'
H H 0.0000 0.0000 'International Tables Vol C Tables 4.2.6.8 and 6.1.1.4'
N N 0.0311 0.0180 'International Tables Vol C Tables 4.2.6.8 and 6.1.1.4'
O O 0.0492 0.0322 'International Tables Vol C Tables 4.2.6.8 and 6.1.1.4'

loop_
_geom_angle_atom_site_label_1
_geom_angle_atom_site_label_2
_geom_angle_atom_site_label_3
_geom_angle
_geom_angle_site_symmetry_1
_geom_angle_site_symmetry_3
_geom_angle_publ_flag
C9 O2 H2A 109.5 . . ?
C10 O4 C11 122.22(12) . . ?
C10 N1 C8 123.96(12) . . ?
C10 N1 H1A 118.0 . . ?
C8 N1 H1A 118.0 . . ?
C2 C1 C6 120.22(14) . . ?
C2 C1 C9 128.04(14) . . ?
C6 C1 C9 111.57(13) . . ?
C3 C2 C1 118.55(15) . . ?
C3 C2 H2B 120.7 . . ?
C1 C2 H2B 120.7 . . ?
C2 C3 C4 121.01(15) . . ?
C2 C3 H3A 119.5 . . ?
C4 C3 H3A 119.5 . . ?
C5 C4 C3 120.76(15) . . ?
C5 C4 H4A 119.6 . . ?
C3 C4 H4A 119.6 . . ?
C4 C5 C6 118.07(15) . . ?
C4 C5 H5A 121.0 . . ?
C6 C5 H5A 121.0 . . ?
C1 C6 C5 121.34(15) . . ?
C1 C6 C7 109.79(13) . . ?
C5 C6 C7 128.87(14) . . ?
O1 C7 C6 128.57(14) . . ?
O1 C7 C8 124.03(14) . . ?
C6 C7 C8 107.41(12) . . ?
N1 C8 C15 112.43(12) . . ?
N1 C8 C7 107.76(11) . . ?
C15 C8 C7 107.65(11) . . ?
N1 C8 C9 113.59(12) . . ?
C15 C8 C9 111.66(12) . . ?
C7 C8 C9 103.07(11) . . ?
O2 C9 C1 111.08(12) . . ?
O2 C9 C8 113.40(12) . . ?
C1 C9 C8 103.13(11) . . ?
O2 C9 H9A 109.7 . . ?
C1 C9 H9A 109.7 . . ?
C8 C9 H9A 109.7 . . ?
O3 C10 O4 125.81(13) . . ?
O3 C10 N1 123.19(13) . . ?
O4 C10 N1 110.99(13) . . ?
O4 C11 C14 101.63(12) . . ?
O4 C11 C13 111.24(13) . . ?
C14 C11 C13 110.75(14) . . ?
O4 C11 C12 108.70(12) . . ?
C14 C11 C12 111.30(14) . . ?
C13 C11 C12 112.68(16) . . ?
C11 C12 H12A 109.5 . . ?
C11 C12 H12B 109.5 . . ?
H12A C12 H12B 109.5 . . ?
C11 C12 H12C 109.5 . . ?
H12A C12 H12C 109.5 . . ?
H12B C12 H12C 109.5 . . ?
C11 C13 H13A 109.5 . . ?
C11 C13 H13B 109.5 . . ?
H13A C13 H13B 109.5 . . ?
C11 C13 H13C 109.5 . . ?
H13A C13 H13C 109.5 . . ?
H13B C13 H13C 109.5 . . ?
C11 C14 H14A 109.5 . . ?
C11 C14 H14B 109.5 . . ?
H14A C14 H14B 109.5 . . ?
C11 C14 H14C 109.5 . . ?
H14A C14 H14C 109.5 . . ?
H14B C14 H14C 109.5 . . ?
C20 C15 C16 118.13(14) . . ?
C20 C15 C8 121.73(14) . . ?
C16 C15 C8 120.13(13) . . ?
C17 C16 C15 120.74(15) . . ?
C17 C16 H16A 119.6 . . ?
C15 C16 H16A 119.6 . . ?
C16 C17 C18 120.62(16) . . ?
C16 C17 H17A 119.7 . . ?
C18 C17 H17A 119.7 . . ?
C19 C18 C17 118.94(16) . . ?
C19 C18 H18A 120.5 . . ?
C17 C18 H18A 120.5 . . ?
C18 C19 C20 120.59(15) . . ?
C18 C19 H19A 119.7 . . ?
C20 C19 H19A 119.7 . . ?
C19 C20 C15 120.92(15) . . ?
C19 C20 H20A 119.5 . . ?
C15 C20 H20A 119.5 . . ?

loop_
_geom_bond_atom_site_label_1
_geom_bond_atom_site_label_2
_geom_bond_distance
_geom_bond_site_symmetry_2
_geom_bond_publ_flag
O1 C7 1.2118(18) . ?
O2 C9 1.4158(18) . ?
O2 H2A 0.8400 . ?
O3 C10 1.2237(18) . ?
O4 C10 1.3317(18) . ?
O4 C11 1.4799(17) . ?
N1 C10 1.3542(19) . ?
N1 C8 1.4506(19) . ?
N1 H1A 0.8800 . ?
C1 C2 1.386(2) . ?
C1 C6 1.392(2) . ?
C1 C9 1.517(2) . ?
C2 C3 1.385(2) . ?
C2 H2B 0.9500 . ?
C3 C4 1.398(2) . ?
C3 H3A 0.9500 . ?
C4 C5 1.376(2) . ?
C4 H4A 0.9500 . ?
C5 C6 1.397(2) . ?
C5 H5A 0.9500 . ?
C6 C7 1.468(2) . ?
C7 C8 1.5567(19) . ?
C8 C15 1.539(2) . ?
C8 C9 1.574(2) . ?
C9 H9A 1.0000 . ?
C11 C14 1.513(2) . ?
C11 C13 1.514(2) . ?
C11 C12 1.518(2) . ?
C12 H12A 0.9800 . ?
C12 H12B 0.9800 . ?
C12 H12C 0.9800 . ?
C13 H13A 0.9800 . ?
C13 H13B 0.9800 . ?
C13 H13C 0.9800 . ?
C14 H14A 0.9800 . ?
C14 H14B 0.9800 . ?
C14 H14C 0.9800 . ?
C15 C20 1.390(2) . ?
C15 C16 1.393(2) . ?
C16 C17 1.384(2) . ?
C16 H16A 0.9500 . ?
C17 C18 1.385(2) . ?
C17 H17A 0.9500 . ?
C18 C19 1.382(2) . ?
C18 H18A 0.9500 . ?
C19 C20 1.384(2) . ?
C19 H19A 0.9500 . ?
C20 H20A 0.9500 . ?

loop_
_geom_hbond_atom_site_label_D
_geom_hbond_atom_site_label_H
_geom_hbond_atom_site_label_A
_geom_hbond_distance_DH
_geom_hbond_distance_HA
_geom_hbond_distance_DA
_geom_hbond_angle_DHA
_geom_hbond_site_symmetry_A
O2 H2A O3 0.84 1.95 2.7897(16) 177.9 3_656

loop_
_geom_torsion_atom_site_label_1
_geom_torsion_atom_site_label_2
_geom_torsion_atom_site_label_3
_geom_torsion_atom_site_label_4
_geom_torsion
_geom_torsion_site_symmetry_1
_geom_torsion_site_symmetry_2
_geom_torsion_site_symmetry_3
_geom_torsion_site_symmetry_4
_geom_torsion_publ_flag
C6 C1 C2 C3 1.4(2) . . . . ?
C9 C1 C2 C3 -173.45(15) . . . . ?
C1 C2 C3 C4 0.7(3) . . . . ?
C2 C3 C4 C5 -1.8(3) . . . . ?
C3 C4 C5 C6 0.7(2) . . . . ?
C2 C1 C6 C5 -2.5(2) . . . . ?
C9 C1 C6 C5 173.16(14) . . . . ?
C2 C1 C6 C7 178.46(14) . . . . ?
C9 C1 C6 C7 -5.92(18) . . . . ?
C4 C5 C6 C1 1.4(2) . . . . ?
C4 C5 C6 C7 -179.73(16) . . . . ?
C1 C6 C7 O1 170.49(16) . . . . ?
C5 C6 C7 O1 -8.5(3) . . . . ?
C1 C6 C7 C8 -9.11(17) . . . . ?
C5 C6 C7 C8 171.91(15) . . . . ?
C10 N1 C8 C15 74.06(17) . . . . ?
C10 N1 C8 C7 -167.47(13) . . . . ?
C10 N1 C8 C9 -53.96(19) . . . . ?
O1 C7 C8 N1 -39.8(2) . . . . ?
C6 C7 C8 N1 139.78(13) . . . . ?
O1 C7 C8 C15 81.65(18) . . . . ?
C6 C7 C8 C15 -98.73(14) . . . . ?
O1 C7 C8 C9 -160.22(15) . . . . ?
C6 C7 C8 C9 19.40(15) . . . . ?
C2 C1 C9 O2 71.4(2) . . . . ?
C6 C1 C9 O2 -103.84(14) . . . . ?
C2 C1 C9 C8 -166.84(15) . . . . ?
C6 C1 C9 C8 17.97(16) . . . . ?
N1 C8 C9 O2 -17.83(17) . . . . ?
C15 C8 C9 O2 -146.24(12) . . . . ?
C7 C8 C9 O2 98.47(13) . . . . ?
N1 C8 C9 C1 -138.06(12) . . . . ?
C15 C8 C9 C1 93.53(13) . . . . ?
C7 C8 C9 C1 -21.76(14) . . . . ?
C11 O4 C10 O3 -9.8(2) . . . . ?
C11 O4 C10 N1 171.69(12) . . . . ?
C8 N1 C10 O3 164.37(15) . . . . ?
C8 N1 C10 O4 -17.1(2) . . . . ?
C10 O4 C11 C14 179.38(13) . . . . ?
C10 O4 C11 C13 61.47(19) . . . . ?
C10 O4 C11 C12 -63.16(18) . . . . ?
N1 C8 C15 C20 -156.42(13) . . . . ?
C7 C8 C15 C20 85.06(16) . . . . ?
C9 C8 C15 C20 -27.39(18) . . . . ?
N1 C8 C15 C16 24.26(18) . . . . ?
C7 C8 C15 C16 -94.27(15) . . . . ?
C9 C8 C15 C16 153.29(13) . . . . ?
C20 C15 C16 C17 2.1(2) . . . . ?
C8 C15 C16 C17 -178.53(14) . . . . ?
C15 C16 C17 C18 -0.5(2) . . . . ?
C16 C17 C18 C19 -1.1(2) . . . . ?
C17 C18 C19 C20 1.1(2) . . . . ?
C18 C19 C20 C15 0.6(2) . . . . ?
C16 C15 C20 C19 -2.2(2) . . . . ?
C8 C15 C20 C19 178.46(14) . . . . ?
